data_7211493
loop_
_publ_author_name
'Kolotilov, Sergey V.'
'Cador, Olivier'
'Pointillart, Fabrice'
'Golhen, St\'ephane'
'Le Gal, Yann'
'Gavrilenko, Konstantin S.'
'Ouahab, Lahc\`ene'

_publ_section_title
;
 A new approach towards ferromagnetic conducting materials based on
 TTF-containing polynuclear complexes
;
_journal_issue 42
_journal_name_full 'Journal of Materials Chemistry'
_journal_page_first 9505
_journal_paper_doi 10.1039/b925178b
_journal_volume 20
_journal_year 2010
_chemical_formula_sum 'C37 H44 Cl Cu2 N8 O13 S4'
_chemical_formula_weight 1099.57
_chemical_name_systematic
;
 ?
;
_space_group_IT_number 14
_symmetry_cell_setting monoclinic
_symmetry_space_group_name_Hall '-P 2ybc'
_symmetry_space_group_name_H-M 'P 1 21/c 1'
_atom_sites_solution_hydrogens geom
_atom_sites_solution_primary direct
_atom_sites_solution_secondary difmap
_audit_creation_method SHELXL-97
_cell_angle_alpha 90.00
_cell_angle_beta 98.79(2)
_cell_angle_gamma 90.00
_cell_formula_units_Z 4
_cell_length_a 11.4326(3)
_cell_length_b 17.9255(7)
_cell_length_c 23.2958(10)
_cell_measurement_reflns_used 10464
_cell_measurement_temperature 293(2)
_cell_measurement_theta_max 27.485
_cell_measurement_theta_min 2.910
_cell_volume 4718.1(4)
_computing_cell_refinement 'HKL Scalepack (Otwinowski & Minor 1997)'
_computing_data_collection 'Collect (Bruker AXS BV, 1997-2004)'
_computing_data_reduction 'HKL Denzo and Scalepack (Otwinowski & Minor 1997)'
_computing_structure_refinement 'SHELXL-97 (Sheldrick, 1997)'
_computing_structure_solution 'Sir 97'
_diffrn_ambient_temperature 293(2)
_diffrn_detector_area_resol_mean 9
_diffrn_measured_fraction_theta_full 0.988
_diffrn_measured_fraction_theta_max 0.988
_diffrn_measurement_device '95mm CCD camera on \k-goniostat'
_diffrn_measurement_device_type KappaCCD
_diffrn_measurement_method CCD
_diffrn_radiation_monochromator 'horizonally mounted graphite crystal'
_diffrn_radiation_source 'fine-focus sealed tube'
_diffrn_radiation_type MoK\a
_diffrn_radiation_wavelength 0.71073
_diffrn_reflns_av_R_equivalents 0.0759
_diffrn_reflns_av_sigmaI/netI 0.1048
_diffrn_reflns_limit_h_max 14
_diffrn_reflns_limit_h_min -14
_diffrn_reflns_limit_k_max 23
_diffrn_reflns_limit_k_min -23
_diffrn_reflns_limit_l_max 30
_diffrn_reflns_limit_l_min -30
_diffrn_reflns_number 20453
_diffrn_reflns_theta_full 27.52
_diffrn_reflns_theta_max 27.52
_diffrn_reflns_theta_min 2.94
_exptl_absorpt_coefficient_mu 1.204
_exptl_absorpt_correction_T_max 0.8891
_exptl_absorpt_correction_T_min 0.6446
_exptl_absorpt_correction_type numerical
_exptl_crystal_colour brown
_exptl_crystal_density_diffrn 1.548
_exptl_crystal_density_method 'not measured'
_exptl_crystal_description block
_exptl_crystal_F_000 2260
_exptl_crystal_size_max 0.40
_exptl_crystal_size_mid 0.10
_exptl_crystal_size_min 0.10
_refine_diff_density_max 0.783
_refine_diff_density_min -0.781
_refine_diff_density_rms 0.123
_refine_ls_extinction_method none
_refine_ls_goodness_of_fit_ref 1.032
_refine_ls_hydrogen_treatment mixed
_refine_ls_matrix_type full
_refine_ls_number_parameters 594
_refine_ls_number_reflns 10736
_refine_ls_number_restraints 5
_refine_ls_restrained_S_all 1.032
_refine_ls_R_factor_all 0.1782
_refine_ls_R_factor_gt 0.1005
_refine_ls_shift/su_max 0.000
_refine_ls_shift/su_mean 0.000
_refine_ls_structure_factor_coef Fsqd
_refine_ls_weighting_details 'calc w=1/[\s^2^(Fo^2^)+(0.1173P)^2^+35.9640P] where P=(Fo^2^+2Fc^2^)/3'
_refine_ls_weighting_scheme calc
_refine_ls_wR_factor_gt 0.2836
_refine_ls_wR_factor_ref 0.3192
_reflns_number_gt 5566
_reflns_number_total 10736
_reflns_threshold_expression >2sigma(I)
_cod_data_source_file 2.txt
_cod_data_source_block import
_cod_original_cell_volume 4718.1(3)
_cod_original_sg_symbol_H-M 'P 21/c'
_cod_database_code 7211493

loop_
_symmetry_equiv_pos_as_xyz
'x, y, z'
'-x, y+1/2, -z+1/2'
'-x, -y, -z'
'x, -y-1/2, z-1/2'

loop_
_atom_site_label
_atom_site_type_symbol
_atom_site_fract_x
_atom_site_fract_y
_atom_site_fract_z
_atom_site_U_iso_or_equiv
_atom_site_adp_type
_atom_site_occupancy
_atom_site_symmetry_multiplicity
_atom_site_calc_flag
_atom_site_refinement_flags
C1 C 0.5944(12) 0.2778(8) 0.4139(5) 0.086(4) Uani 1 1 d .
H1A H 0.5443 0.2373 0.4219 0.129 Uiso 1 1 calc R
H1B H 0.5578 0.3244 0.4211 0.129 Uiso 1 1 calc R
H1C H 0.6695 0.2738 0.4386 0.129 Uiso 1 1 calc R
C2 C 0.6128(9) 0.2745(7) 0.3520(4) 0.062(3) Uani 1 1 d .
C3 C 0.6875(8) 0.3298(6) 0.3251(4) 0.054(2) Uani 1 1 d .
C4 C 0.7574(12) 0.3843(8) 0.3628(5) 0.083(4) Uani 1 1 d .
H4A H 0.8002 0.4156 0.3398 0.124 Uiso 1 1 calc R
H4B H 0.8123 0.3586 0.3914 0.124 Uiso 1 1 calc R
H4C H 0.7056 0.4145 0.3819 0.124 Uiso 1 1 calc R
C5 C 0.4121(13) 0.0647(8) 0.1284(7) 0.095(4) Uani 1 1 d .
H5A H 0.3770 0.0397 0.1580 0.143 Uiso 1 1 calc R
H5B H 0.4614 0.0303 0.1114 0.143 Uiso 1 1 calc R
H5C H 0.3509 0.0829 0.0989 0.143 Uiso 1 1 calc R
C6 C 0.4838(8) 0.1273(5) 0.1541(5) 0.054(2) Uani 1 1 d .
C7 C 0.5513(8) 0.1785(6) 0.1208(4) 0.055(2) Uani 1 1 d .
C8 C 0.5368(10) 0.1669(8) 0.0575(5) 0.072(3) Uani 1 1 d .
H8A H 0.5837 0.2027 0.0405 0.109 Uiso 1 1 calc R
H8B H 0.4550 0.1728 0.0412 0.109 Uiso 1 1 calc R
H8C H 0.5623 0.1174 0.0495 0.109 Uiso 1 1 calc R
C9 C 1.1123(10) 0.4261(7) 0.3083(5) 0.070(3) Uani 1 1 d .
H9A H 1.0288 0.4351 0.3051 0.105 Uiso 1 1 calc R
H9B H 1.1544 0.4720 0.3170 0.105 Uiso 1 1 calc R
H9C H 1.1359 0.3908 0.3389 0.105 Uiso 1 1 calc R
C10 C 1.1397(8) 0.3956(5) 0.2528(4) 0.053(2) Uani 1 1 d .
C11 C 1.2608(9) 0.3766(7) 0.2468(5) 0.066(3) Uani 1 1 d .
C12 C 1.3664(11) 0.3905(9) 0.2942(6) 0.101(5) Uani 1 1 d .
H12A H 1.4377 0.3742 0.2808 0.152 Uiso 1 1 calc R
H12B H 1.3560 0.3632 0.3285 0.152 Uiso 1 1 calc R
H12C H 1.3720 0.4428 0.3029 0.152 Uiso 1 1 calc R
C13 C 0.9264(10) 0.2248(8) -0.0050(5) 0.078(3) Uani 1 1 d .
H13A H 0.8475 0.2398 -0.0008 0.117 Uiso 1 1 calc R
H13B H 0.9317 0.1713 -0.0038 0.117 Uiso 1 1 calc R
H13C H 0.9448 0.2424 -0.0415 0.117 Uiso 1 1 calc R
C14 C 1.0114(8) 0.2568(6) 0.0429(4) 0.054(2) Uani 1 1 d .
C15 C 1.1391(8) 0.2419(6) 0.0448(4) 0.057(2) Uani 1 1 d .
C16 C 1.1899(10) 0.1962(6) -0.0014(5) 0.072(3) Uani 1 1 d .
H16A H 1.2743 0.1927 0.0089 0.108 Uiso 1 1 calc R
H16B H 1.1710 0.2203 -0.0385 0.108 Uiso 1 1 calc R
H16C H 1.1562 0.1471 -0.0035 0.108 Uiso 1 1 calc R
C17 C 0.7545(8) 0.3741(5) 0.2426(4) 0.051(2) Uani 1 1 d .
C18 C 0.8709(8) 0.3537(6) 0.2380(4) 0.055(2) Uani 1 1 d .
H18 H 0.9024 0.3088 0.2533 0.066 Uiso 1 1 calc R
C19 C 0.9380(8) 0.4022(6) 0.2100(4) 0.053(2) Uani 1 1 d .
C20 C 0.8903(9) 0.4704(6) 0.1865(5) 0.068(3) Uani 1 1 d .
H20 H 0.9354 0.5028 0.1676 0.082 Uiso 1 1 calc R
C21 C 0.7775(10) 0.4873(7) 0.1923(6) 0.085(4) Uani 1 1 d .
H21 H 0.7458 0.5327 0.1782 0.102 Uiso 1 1 calc R
C22 C 0.7076(10) 0.4389(6) 0.2188(6) 0.075(3) Uani 1 1 d .
H22 H 0.6289 0.4506 0.2202 0.090 Uiso 1 1 calc R
C23 C 0.6790(7) 0.2810(6) 0.1190(4) 0.051(2) Uani 1 1 d .
C24 C 0.7973(8) 0.2640(5) 0.1161(4) 0.048(2) Uani 1 1 d .
H24 H 0.8323 0.2212 0.1336 0.057 Uiso 1 1 calc R
C25 C 0.8614(7) 0.3128(6) 0.0862(4) 0.054(2) Uani 1 1 d .
C26 C 0.8065(9) 0.3743(6) 0.0582(5) 0.066(3) Uani 1 1 d .
H26 H 0.8493 0.4058 0.0375 0.080 Uiso 1 1 calc R
C27 C 0.6888(10) 0.3896(7) 0.0606(6) 0.090(4) Uani 1 1 d .
H27 H 0.6522 0.4315 0.0423 0.108 Uiso 1 1 calc R
C28 C 0.6263(9) 0.3401(8) 0.0914(6) 0.083(4) Uani 1 1 d .
H28 H 0.5464 0.3486 0.0926 0.100 Uiso 1 1 calc R
C29 C 0.6685(12) 0.4621(8) -0.1060(6) 0.091(4) Uani 1 1 d .
H29 H 0.6188 0.4295 -0.1293 0.109 Uiso 1 1 calc R
C30 C 0.7850(11) 0.4584(9) -0.1056(6) 0.090(4) Uani 1 1 d .
H30 H 0.8189 0.4234 -0.1275 0.109 Uiso 1 1 calc R
C31 C 0.7491(8) 0.5540(5) -0.0289(4) 0.051(2) Uani 1 1 d .
C32 C 0.7660(7) 0.5935(5) 0.0202(4) 0.047(2) Uani 1 1 d .
C33 C 0.7410(8) 0.6698(5) 0.1113(4) 0.053(2) Uani 1 1 d .
H33 H 0.7095 0.6953 0.1401 0.064 Uiso 1 1 calc R
C34 C 0.8571(8) 0.6652(5) 0.1126(4) 0.048(2) Uani 1 1 d .
C35 C 0.9529(10) 0.6986(6) 0.1571(4) 0.057(2) Uani 1 1 d .
C36 C 0.8070(12) 0.1009(7) 0.2342(6) 0.084(4) Uani 1 1 d .
H36A H 0.8841 0.0861 0.2530 0.126 Uiso 1 1 calc R
H36B H 0.8093 0.1098 0.1937 0.126 Uiso 1 1 calc R
H36C H 0.7511 0.0620 0.2382 0.126 Uiso 1 1 calc R
C37 C 1.140(2) 0.1457(12) 0.1892(10) 0.182(12) Uani 1 1 d .
H37A H 1.1065 0.1093 0.2122 0.272 Uiso 1 1 calc R
H37B H 1.2224 0.1517 0.2035 0.272 Uiso 1 1 calc R
H37C H 1.1298 0.1294 0.1495 0.272 Uiso 1 1 calc R
N1 N 0.5640(6) 0.2235(5) 0.3154(4) 0.056(2) Uani 1 1 d .
N2 N 0.5001(7) 0.1435(5) 0.2082(4) 0.064(2) Uani 1 1 d .
N3 N 0.6854(6) 0.3241(5) 0.2701(3) 0.0506(18) Uani 1 1 d .
N4 N 0.6123(6) 0.2289(4) 0.1496(3) 0.0481(18) Uani 1 1 d .
N5 N 1.2716(7) 0.3439(5) 0.1976(4) 0.061(2) Uani 1 1 d .
N6 N 1.2027(7) 0.2722(5) 0.0885(4) 0.058(2) Uani 1 1 d .
N7 N 1.0601(6) 0.3839(4) 0.2067(4) 0.0525(19) Uani 1 1 d .
N8 N 0.9829(6) 0.2973(4) 0.0835(3) 0.0489(18) Uani 1 1 d .
O1 O 0.4471(7) 0.0993(5) 0.2452(4) 0.089(3) Uani 1 1 d .
O2 O 0.4930(6) 0.1741(4) 0.3337(3) 0.070(2) Uani 1 1 d .
O1W O 1.085(4) 0.037(2) 0.0779(16) 0.43(3) Uani 1 1 d .
O3 O 1.3228(6) 0.2609(5) 0.0948(3) 0.069(2) Uani 1 1 d .
O4 O 1.3788(6) 0.3205(6) 0.1893(4) 0.081(2) Uani 1 1 d .
O5 O 0.9141(8) 0.7398(5) 0.1954(4) 0.086(3) Uani 1 1 d .
O6 O 1.0542(7) 0.6853(5) 0.1521(4) 0.077(2) Uani 1 1 d .
O7 O 0.7723(7) 0.1673(5) 0.2603(4) 0.074(2) Uani 1 1 d D
O8 O 1.0807(8) 0.2153(5) 0.1926(4) 0.082(2) Uani 1 1 d .
H8 H 1.0209 0.2173 0.2155 0.098 Uiso 1 1 calc R
O9 O 0.727(2) 0.0526(13) -0.0024(6) 0.268(12) Uani 1 1 d D
O10 O 0.6669(19) -0.016(2) 0.0738(13) 0.42(3) Uani 1 1 d D
O11 O 0.795(5) 0.0713(16) 0.0918(11) 0.71(6) Uani 1 1 d D
O12 O 0.8700(19) -0.0177(12) 0.0556(9) 0.245(11) Uani 1 1 d D
S1 S 0.6106(2) 0.52490(16) -0.06501(13) 0.0656(7) Uani 1 1 d .
S2 S 0.8689(2) 0.52209(16) -0.06207(12) 0.0617(7) Uani 1 1 d .
S3 S 0.6492(2) 0.62717(16) 0.05447(13) 0.0636(7) Uani 1 1 d .
S4 S 0.9079(2) 0.61639(15) 0.05621(11) 0.0538(6) Uani 1 1 d .
Cl1 Cl 0.7579(11) 0.0184(4) 0.0492(3) 0.235(5) Uani 1 1 d D
Cu1 Cu 0.60402(10) 0.22900(7) 0.23599(5) 0.0521(3) Uani 1 1 d .
Cu2 Cu 1.12170(9) 0.32185(7) 0.14621(5) 0.0519(3) Uani 1 1 d .
H1M H 1.388(9) 0.292(6) 0.156(5) 0.06(3) Uiso 1 1 d .
H7 H 0.804(9) 0.166(7) 0.2950(17) 0.07(4) Uiso 1 1 d D

loop_
_atom_site_aniso_label
_atom_site_aniso_U_11
_atom_site_aniso_U_22
_atom_site_aniso_U_33
_atom_site_aniso_U_23
_atom_site_aniso_U_13
_atom_site_aniso_U_12
C1 0.107(10) 0.109(10) 0.051(7) 0.013(7) 0.038(6) -0.008(8)
C2 0.063(6) 0.082(7) 0.040(5) 0.014(5) 0.006(4) -0.003(5)
C3 0.049(5) 0.057(6) 0.056(6) -0.003(5) 0.007(4) 0.008(4)
C4 0.094(9) 0.090(9) 0.062(7) 0.012(7) 0.004(6) -0.004(7)
C5 0.095(9) 0.091(10) 0.100(10) -0.001(8) 0.017(8) -0.033(8)
C6 0.053(5) 0.051(6) 0.057(6) 0.004(5) 0.006(4) 0.001(4)
C7 0.044(5) 0.064(6) 0.058(6) 0.008(5) 0.011(4) 0.000(4)
C8 0.058(6) 0.104(9) 0.057(7) -0.004(6) 0.011(5) 0.007(6)
C9 0.072(7) 0.084(8) 0.053(6) -0.011(6) 0.006(5) -0.013(6)
C10 0.049(5) 0.051(6) 0.057(6) 0.003(4) 0.007(4) -0.005(4)
C11 0.051(6) 0.081(8) 0.065(7) -0.003(6) 0.001(5) -0.009(5)
C12 0.070(8) 0.129(13) 0.096(10) -0.023(9) -0.016(7) 0.005(8)
C13 0.070(7) 0.091(9) 0.073(8) -0.011(7) 0.010(6) -0.022(6)
C14 0.055(5) 0.060(6) 0.049(6) 0.007(5) 0.012(4) -0.008(4)
C15 0.052(5) 0.072(7) 0.050(6) 0.003(5) 0.017(4) 0.001(5)
C16 0.078(7) 0.064(7) 0.079(8) -0.005(6) 0.027(6) 0.007(5)
C17 0.045(5) 0.054(6) 0.055(6) 0.007(4) 0.010(4) 0.005(4)
C18 0.056(5) 0.058(6) 0.053(6) 0.006(5) 0.012(4) 0.004(4)
C19 0.040(5) 0.061(6) 0.061(6) 0.007(5) 0.014(4) 0.005(4)
C20 0.064(6) 0.057(6) 0.088(8) 0.021(6) 0.024(6) 0.010(5)
C21 0.067(7) 0.069(8) 0.124(11) 0.045(7) 0.031(7) 0.030(6)
C22 0.059(6) 0.062(7) 0.111(10) 0.033(7) 0.030(6) 0.016(5)
C23 0.035(4) 0.067(6) 0.051(5) 0.016(5) 0.009(4) 0.000(4)
C24 0.047(5) 0.052(5) 0.045(5) 0.012(4) 0.011(4) 0.000(4)
C25 0.036(4) 0.074(7) 0.052(6) 0.008(5) 0.008(4) -0.005(4)
C26 0.054(6) 0.065(7) 0.083(8) 0.041(6) 0.022(5) 0.002(5)
C27 0.071(7) 0.081(9) 0.121(11) 0.067(8) 0.023(7) 0.012(6)
C28 0.040(5) 0.105(10) 0.108(10) 0.056(8) 0.017(5) 0.015(5)
C29 0.091(9) 0.096(10) 0.081(9) -0.043(8) -0.005(7) -0.015(7)
C30 0.070(8) 0.119(11) 0.081(9) -0.042(8) 0.005(6) -0.001(7)
C31 0.043(5) 0.050(5) 0.057(6) 0.003(4) 0.001(4) 0.010(4)
C32 0.044(5) 0.041(5) 0.055(5) -0.003(4) 0.007(4) -0.001(4)
C33 0.058(5) 0.051(5) 0.053(6) -0.009(4) 0.016(4) 0.001(4)
C34 0.060(5) 0.045(5) 0.040(5) -0.007(4) 0.006(4) 0.001(4)
C35 0.072(7) 0.054(6) 0.043(5) 0.003(4) 0.006(5) -0.007(5)
C36 0.100(9) 0.062(7) 0.087(9) -0.004(6) 0.003(7) 0.021(6)
C37 0.28(3) 0.133(17) 0.158(19) 0.072(15) 0.12(2) 0.096(19)
N1 0.041(4) 0.072(6) 0.059(5) 0.025(4) 0.015(3) 0.006(4)
N2 0.049(4) 0.071(6) 0.072(6) 0.026(5) 0.015(4) -0.006(4)
N3 0.039(4) 0.069(5) 0.046(4) 0.013(4) 0.012(3) 0.008(3)
N4 0.032(3) 0.063(5) 0.051(4) 0.009(4) 0.010(3) 0.000(3)
N5 0.044(4) 0.073(6) 0.066(6) -0.002(5) 0.010(4) 0.003(4)
N6 0.049(4) 0.066(5) 0.059(5) 0.011(4) 0.013(4) 0.004(4)
N7 0.042(4) 0.058(5) 0.059(5) 0.004(4) 0.014(3) -0.004(3)
N8 0.044(4) 0.058(5) 0.046(4) 0.012(4) 0.012(3) -0.002(3)
O1 0.086(5) 0.097(6) 0.085(6) 0.032(5) 0.022(4) -0.040(5)
O2 0.061(4) 0.083(5) 0.070(5) 0.025(4) 0.024(4) -0.001(4)
O1W 0.59(6) 0.45(5) 0.32(4) -0.15(4) 0.28(4) -0.04(5)
O3 0.044(4) 0.092(6) 0.072(5) 0.007(4) 0.012(3) 0.010(3)
O4 0.045(4) 0.111(7) 0.086(6) -0.014(5) 0.006(4) 0.008(4)
O5 0.091(6) 0.102(6) 0.067(5) -0.041(5) 0.018(4) 0.003(5)
O6 0.059(5) 0.095(6) 0.073(5) -0.017(4) -0.003(4) 0.003(4)
O7 0.070(5) 0.074(5) 0.071(6) -0.017(4) -0.012(4) 0.026(4)
O8 0.106(6) 0.070(5) 0.079(6) 0.026(4) 0.043(5) 0.009(4)
O9 0.41(3) 0.32(3) 0.074(10) 0.035(14) 0.039(14) 0.11(3)
O10 0.28(3) 0.67(7) 0.34(4) 0.41(5) 0.17(3) 0.17(4)
O11 1.46(15) 0.43(5) 0.143(18) -0.17(3) -0.22(4) 0.62(8)
O12 0.35(3) 0.196(19) 0.20(2) 0.001(15) 0.09(2) 0.11(2)
S1 0.0516(14) 0.0660(17) 0.0749(18) -0.0089(14) -0.0044(12) 0.0012(12)
S2 0.0577(14) 0.0674(17) 0.0609(16) -0.0158(13) 0.0121(11) 0.0027(12)
S3 0.0443(12) 0.0710(17) 0.0764(18) -0.0179(14) 0.0124(11) 0.0031(11)
S4 0.0443(12) 0.0639(15) 0.0530(14) -0.0119(11) 0.0072(10) 0.0044(10)
Cl1 0.456(16) 0.144(5) 0.119(5) 0.022(4) 0.088(7) 0.145(8)
Cu1 0.0474(6) 0.0607(7) 0.0506(7) 0.0117(6) 0.0146(5) -0.0021(5)
Cu2 0.0406(6) 0.0658(8) 0.0501(7) 0.0025(6) 0.0091(5) 0.0005(5)

loop_
_atom_type_symbol
_atom_type_description
_atom_type_scat_dispersion_real
_atom_type_scat_dispersion_imag
_atom_type_scat_source
C C 0.0033 0.0016 'International Tables Vol C Tables 4.2.6.8 and 6.1.1.4'
N N 0.0061 0.0033 'International Tables Vol C Tables 4.2.6.8 and 6.1.1.4'
O O 0.0106 0.0060 'International Tables Vol C Tables 4.2.6.8 and 6.1.1.4'
S S 0.1246 0.1234 'International Tables Vol C Tables 4.2.6.8 and 6.1.1.4'
Cl Cl 0.1484 0.1585 'International Tables Vol C Tables 4.2.6.8 and 6.1.1.4'
Cu Cu 0.3201 1.2651 'International Tables Vol C Tables 4.2.6.8 and 6.1.1.4'
H H 0.0000 0.0000 'International Tables Vol C Tables 4.2.6.8 and 6.1.1.4'

loop_
_geom_angle_atom_site_label_1
_geom_angle_atom_site_label_2
_geom_angle_atom_site_label_3
_geom_angle
N1 C2 C1 123.2(10)
N1 C2 C3 113.5(8)
C1 C2 C3 123.2(10)
N3 C3 C4 125.2(10)
N3 C3 C2 115.9(9)
C4 C3 C2 118.8(9)
N2 C6 C5 124.4(10)
N2 C6 C7 111.4(9)
C5 C6 C7 124.1(10)
N4 C7 C8 126.8(9)
N4 C7 C6 116.7(9)
C8 C7 C6 116.5(9)
N7 C10 C11 115.8(9)
N7 C10 C9 124.0(9)
C11 C10 C9 120.2(9)
N5 C11 C10 114.1(9)
N5 C11 C12 122.4(10)
C10 C11 C12 123.5(11)
N8 C14 C15 116.3(9)
N8 C14 C13 124.6(9)
C15 C14 C13 119.0(9)
N6 C15 C14 112.7(9)
N6 C15 C16 123.7(9)
C14 C15 C16 123.6(10)
C22 C17 C18 120.8(9)
C22 C17 N3 120.9(8)
C18 C17 N3 118.2(8)
C19 C18 C17 118.2(9)
C18 C19 C20 121.1(8)
C18 C19 N7 119.3(8)
C20 C19 N7 119.5(8)
C21 C20 C19 118.1(10)
C20 C21 C22 121.9(10)
C17 C22 C21 119.8(10)
C28 C23 C24 121.2(8)
C28 C23 N4 120.8(8)
C24 C23 N4 117.8(8)
C25 C24 C23 118.3(8)
C26 C25 C24 120.0(8)
C26 C25 N8 120.7(8)
C24 C25 N8 119.2(9)
C25 C26 C27 121.0(9)
C26 C27 C28 117.9(10)
C23 C28 C27 121.4(9)
C30 C29 S1 120.7(10)
C29 C30 S2 116.0(10)
C32 C31 S1 124.8(7)
C32 C31 S2 121.7(7)
S1 C31 S2 113.4(6)
C31 C32 S4 122.4(7)
C31 C32 S3 123.3(7)
S4 C32 S3 114.3(5)
C34 C33 S3 118.5(7)
C33 C34 C35 127.5(9)
C33 C34 S4 117.4(7)
C35 C34 S4 115.1(7)
O6 C35 O5 128.2(10)
O6 C35 C34 117.4(9)
O5 C35 C34 114.3(9)
C2 N1 O2 118.5(8)
C2 N1 Cu1 115.9(6)
O2 N1 Cu1 125.5(7)
C6 N2 O1 118.3(9)
C6 N2 Cu1 119.0(7)
O1 N2 Cu1 122.6(7)
C3 N3 C17 118.5(9)
C3 N3 Cu1 113.1(7)
C17 N3 Cu1 127.3(6)
C7 N4 C23 118.9(8)
C7 N4 Cu1 114.8(6)
C23 N4 Cu1 126.3(6)
C11 N5 O4 118.6(9)
C11 N5 Cu2 115.5(6)
O4 N5 Cu2 125.4(7)
C15 N6 O3 117.4(8)
C15 N6 Cu2 117.9(7)
O3 N6 Cu2 124.4(7)
C10 N7 C19 118.4(8)
C10 N7 Cu2 112.9(6)
C19 N7 Cu2 127.3(6)
C14 N8 C25 120.3(8)
C14 N8 Cu2 113.4(6)
C25 N8 Cu2 125.8(6)
C36 O7 Cu1 126.6(7)
C37 O8 Cu2 125.0(9)
C29 S1 C31 93.8(5)
C30 S2 C31 94.2(5)
C33 S3 C32 94.8(4)
C34 S4 C32 95.0(4)
O9 Cl1 O11 109.7(18)
O9 Cl1 O10 116.7(18)
O11 Cl1 O10 100(3)
O9 Cl1 O12 114.3(15)
O11 Cl1 O12 94(2)
O10 Cl1 O12 118.1(15)
N1 Cu1 N2 93.1(4)
N1 Cu1 N4 169.0(3)
N2 Cu1 N4 78.0(3)
N1 Cu1 N3 80.5(3)
N2 Cu1 N3 169.9(3)
N4 Cu1 N3 107.4(3)
N1 Cu1 O7 92.9(3)
N2 Cu1 O7 98.6(3)
N4 Cu1 O7 94.8(3)
N3 Cu1 O7 89.5(3)
N6 Cu2 N5 92.8(3)
N6 Cu2 N7 171.0(3)
N5 Cu2 N7 80.1(3)
N6 Cu2 N8 78.9(3)
N5 Cu2 N8 171.2(3)
N7 Cu2 N8 107.8(3)
N6 Cu2 O8 95.6(3)
N5 Cu2 O8 95.9(4)
N7 Cu2 O8 90.7(3)
N8 Cu2 O8 88.0(3)

loop_
_geom_bond_atom_site_label_1
_geom_bond_atom_site_label_2
_geom_bond_distance
C1 C2 1.490(14)
C2 N1 1.315(14)
C2 C3 1.506(14)
C3 N3 1.283(12)
C3 C4 1.466(16)
C5 C6 1.464(16)
C6 N2 1.279(13)
C6 C7 1.491(13)
C7 N4 1.269(12)
C7 C8 1.473(15)
C9 C10 1.481(14)
C10 N7 1.313(12)
C10 C11 1.453(14)
C11 N5 1.309(14)
C11 C12 1.527(15)
C13 C14 1.479(15)
C14 N8 1.273(12)
C14 C15 1.478(13)
C15 N6 1.279(13)
C15 C16 1.536(14)
C17 C22 1.360(14)
C17 C18 1.401(13)
C17 N3 1.412(11)
C18 C19 1.386(13)
C19 C20 1.415(14)
C19 N7 1.447(11)
C20 C21 1.352(15)
C21 C22 1.386(15)
C23 C28 1.334(14)
C23 C24 1.398(12)
C23 N4 1.458(11)
C24 C25 1.395(12)
C25 C26 1.381(14)
C25 N8 1.427(11)
C26 C27 1.383(15)
C27 C28 1.405(15)
C29 C30 1.332(17)
C29 S1 1.677(13)
C30 S2 1.719(13)
C31 C32 1.335(13)
C31 S1 1.755(9)
C31 S2 1.767(9)
C32 S4 1.757(9)
C32 S3 1.764(9)
C33 C34 1.325(13)
C33 S3 1.736(10)
C34 C35 1.513(13)
C34 S4 1.750(9)
C35 O6 1.205(12)
C35 O5 1.287(12)
C36 O7 1.420(13)
C37 O8 1.426(19)
N1 O2 1.316(10)
N1 Cu1 1.974(8)
N2 O1 1.377(10)
N2 Cu1 1.986(9)
N3 Cu1 2.044(9)
N4 Cu1 2.029(7)
N5 O4 1.336(11)
N5 Cu2 1.975(8)
N6 O3 1.373(10)
N6 Cu2 1.958(8)
N7 Cu2 2.007(8)
N8 Cu2 2.034(8)
O7 Cu1 2.217(7)
O8 Cu2 2.278(8)
O9 Cl1 1.347(13)
O10 Cl1 1.402(16)
O11 Cl1 1.390(18)
O12 Cl1 1.424(16)
